data_7109187
loop_
_publ_author_name
'Xin Su'
'Matthew D. Liptak'
'Ivan Aprahamian'

_publ_section_title
;
 Water soluble triazolopyridiniums as tunable blue light emitters
;
_journal_name_full Chem.Commun.
_journal_page_first 4160
_journal_paper_doi 10.1039/c2cc34976k
_journal_volume 49
_journal_year 2013
_chemical_formula_moiety 'C15 H14 N3 O2, Cl O4'
_chemical_formula_sum 'C15 H14 Cl N3 O6'
_chemical_formula_weight 367.74
_space_group_IT_number 14
_symmetry_cell_setting monoclinic
_symmetry_Int_Tables_number 14
_symmetry_space_group_name_Hall '-P 2yn'
_symmetry_space_group_name_H-M 'P 1 21/n 1'
_atom_sites_solution_hydrogens geom
_atom_sites_solution_primary direct
_atom_sites_solution_secondary difmap
_audit_creation_method SHELXL-97
_cell_angle_alpha 90.00
_cell_angle_beta 100.5400(10)
_cell_angle_gamma 90.00
_cell_formula_units_Z 4
_cell_length_a 13.7923(7)
_cell_length_b 5.9508(3)
_cell_length_c 19.9335(11)
_cell_measurement_reflns_used 9889
_cell_measurement_temperature 173(2)
_cell_measurement_theta_max 25.34
_cell_measurement_theta_min 3.00
_cell_volume 1608.44(15)
_computing_cell_refinement 'APEX2 (BRUKER, V2010.11-3, 2010)'
_computing_data_collection 'COSMO (BRUKER, V1.61, 2009)'
_computing_data_reduction 'SAINT (BRUKER, V7.68A, 2010)'
_computing_molecular_graphics 'SHELXTL (Sheldrick, Acta Cryst. A64 2008, 112-122)'
_computing_publication_material 'SHELXTL (Sheldrick, Acta Cryst. A64 2008, 112-122)'
_computing_structure_refinement 'SHELXL (Sheldrick, Acta Cryst. A64 2008, 112-122)'
_computing_structure_solution 'SHELXS (Sheldrick, Acta Cryst. A64 2008, 112-122)'
_diffrn_ambient_temperature 173(2)
_diffrn_detector_area_resol_mean 836.6
_diffrn_measured_fraction_theta_full 1.000
_diffrn_measured_fraction_theta_max 1.000
_diffrn_measurement_device_type 'Bruker APEX-II CCD'
_diffrn_measurement_method '\w,and/f 0.5 deg'
_diffrn_radiation_monochromator graphite
_diffrn_radiation_probe x-ray
_diffrn_radiation_type MoK\a
_diffrn_radiation_wavelength 0.71073
_diffrn_reflns_av_R_equivalents 0.0287
_diffrn_reflns_av_sigmaI/netI 0.0151
_diffrn_reflns_limit_h_max 16
_diffrn_reflns_limit_h_min -16
_diffrn_reflns_limit_k_max 7
_diffrn_reflns_limit_k_min -7
_diffrn_reflns_limit_l_max 24
_diffrn_reflns_limit_l_min -24
_diffrn_reflns_number 24909
_diffrn_reflns_theta_full 25.39
_diffrn_reflns_theta_max 25.39
_diffrn_reflns_theta_min 1.66
_diffrn_source 'fine-focus sealed tube'
_exptl_absorpt_coefficient_mu 0.277
_exptl_absorpt_correction_T_max 0.9896
_exptl_absorpt_correction_T_min 0.8758
_exptl_absorpt_correction_type multi-scan
_exptl_absorpt_process_details SADABS
_exptl_crystal_colour yellow
_exptl_crystal_density_diffrn 1.519
_exptl_crystal_density_method 'not measured'
_exptl_crystal_description plate
_exptl_crystal_F_000 760
_exptl_crystal_size_max 0.49
_exptl_crystal_size_mid 0.33
_exptl_crystal_size_min 0.04
_refine_diff_density_max 0.422
_refine_diff_density_min -0.332
_refine_diff_density_rms 0.050
_refine_ls_extinction_method none
_refine_ls_goodness_of_fit_ref 1.047
_refine_ls_hydrogen_treatment constr
_refine_ls_matrix_type full
_refine_ls_number_parameters 254
_refine_ls_number_reflns 2947
_refine_ls_number_restraints 0
_refine_ls_restrained_S_all 1.047
_refine_ls_R_factor_all 0.0468
_refine_ls_R_factor_gt 0.0401
_refine_ls_shift/su_max 0.003
_refine_ls_shift/su_mean 0.000
_refine_ls_structure_factor_coef Fsqd
_refine_ls_weighting_details 'calc w=1/[\s^2^(Fo^2^)+(0.0623P)^2^+1.1166P] where P=(Fo^2^+2Fc^2^)/3'
_refine_ls_weighting_scheme calc
_refine_ls_wR_factor_gt 0.1110
_refine_ls_wR_factor_ref 0.1178
_reflns_number_gt 2544
_reflns_number_total 2947
_reflns_threshold_expression >2sigma(I)
_cod_data_source_file c2cc34976k.txt
_cod_data_source_block ia2311_0m
_cod_original_sg_symbol_Hall 'P 2yn'
_cod_original_sg_symbol_H-M 'P 21/n'
_cod_database_code 7109187
_contact_crystallographer_name 'Richard Staples'
_contact_crystallographer_email staples@chemistry.msu.com

loop_
_symmetry_equiv_pos_as_xyz
'x, y, z'
'-x+1/2, y+1/2, -z+1/2'
'-x, -y, -z'
'x-1/2, -y-1/2, z-1/2'

loop_
_atom_site_label
_atom_site_type_symbol
_atom_site_fract_x
_atom_site_fract_y
_atom_site_fract_z
_atom_site_U_iso_or_equiv
_atom_site_adp_type
_atom_site_occupancy
_atom_site_symmetry_multiplicity
_atom_site_calc_flag
_atom_site_refinement_flags
_atom_site_disorder_assembly
_atom_site_disorder_group
O1 O 1.03898(10) 1.0731(2) 0.23093(7) 0.0351(3) Uani 1 1 d . . .
O2 O 0.90126(10) 1.2722(2) 0.23570(7) 0.0353(3) Uani 1 1 d . . .
N1 N 0.79625(12) 0.8874(3) 0.17200(8) 0.0308(4) Uani 1 1 d . . .
N2 N 0.77457(11) 0.7016(3) 0.13594(8) 0.0297(4) Uani 1 1 d . . .
N3 N 0.85734(11) 0.6110(3) 0.11844(8) 0.0263(3) Uani 1 1 d . . .
C1 C 0.89248(14) 0.9192(3) 0.17825(9) 0.0282(4) Uani 1 1 d . . .
C2 C 0.93506(13) 0.7460(3) 0.14468(9) 0.0269(4) Uani 1 1 d . . .
C3 C 1.02877(14) 0.6910(4) 0.13202(10) 0.0340(5) Uani 1 1 d . . .
H3 H 1.0843 0.7828 0.1488 0.041 Uiso 1 1 calc R . .
C4 C 1.03829(15) 0.5023(4) 0.09503(11) 0.0370(5) Uani 1 1 d . . .
H4 H 1.1014 0.4605 0.0866 0.044 Uiso 1 1 calc R . .
C5 C 0.95574(15) 0.3688(4) 0.06917(10) 0.0341(5) Uani 1 1 d . . .
H5 H 0.9642 0.2375 0.0437 0.041 Uiso 1 1 calc R . .
C6 C 0.86413(15) 0.4235(3) 0.07982(10) 0.0296(4) Uani 1 1 d . . .
H6 H 0.8078 0.3363 0.0614 0.036 Uiso 1 1 calc R . .
C7 C 0.94275(14) 1.1106(3) 0.21811(9) 0.0286(4) Uani 1 1 d . . .
C8 C 1.10148(15) 1.2368(4) 0.27309(11) 0.0378(5) Uani 1 1 d . . .
H8A H 1.0741 1.2730 0.3144 0.045 Uiso 1 1 calc R . .
H8B H 1.1059 1.3772 0.2472 0.045 Uiso 1 1 calc R . .
C9 C 1.20051(17) 1.1312(5) 0.29231(15) 0.0545(7) Uani 1 1 d . . .
H9A H 1.1941 0.9864 0.3145 0.082 Uiso 1 1 calc R . .
H9B H 1.2437 1.2302 0.3238 0.082 Uiso 1 1 calc R . .
H9C H 1.2289 1.1076 0.2512 0.082 Uiso 1 1 calc R . .
C10 C 0.67963(14) 0.5937(3) 0.12426(10) 0.0309(4) Uani 1 1 d . . .
C11 C 0.60085(15) 0.7056(4) 0.08621(11) 0.0413(5) Uani 1 1 d . . .
H11 H 0.6088 0.8473 0.0660 0.050 Uiso 1 1 calc R . .
C12 C 0.50869(17) 0.6009(5) 0.07872(12) 0.0555(7) Uani 1 1 d . . .
H12 H 0.4522 0.6735 0.0536 0.067 Uiso 1 1 calc R . .
C13 C 0.49915(18) 0.3922(5) 0.10766(14) 0.0572(7) Uani 1 1 d . . .
H13 H 0.4363 0.3221 0.1016 0.069 Uiso 1 1 calc R . .
C14 C 0.57951(17) 0.2856(4) 0.14496(13) 0.0494(6) Uani 1 1 d . . .
H14 H 0.5721 0.1424 0.1645 0.059 Uiso 1 1 calc R . .
C15 C 0.67142(16) 0.3868(4) 0.15419(11) 0.0377(5) Uani 1 1 d . . .
H15 H 0.7274 0.3157 0.1805 0.045 Uiso 1 1 calc R . .
Cl1 Cl 0.22960(4) 0.09354(9) 0.04357(3) 0.03841(18) Uani 1 1 d . . .
O3 O 0.25645(13) 0.3211(3) 0.03537(10) 0.0574(5) Uani 1 1 d . A .
O4 O 0.2833(3) -0.0658(7) 0.0169(3) 0.0624(13) Uani 0.50 1 d P A 1
O6 O 0.1280(2) 0.0812(6) 0.0050(2) 0.0444(9) Uani 0.50 1 d P A 1
O5 O 0.2225(5) 0.0758(9) 0.11197(18) 0.0762(19) Uani 0.50 1 d P A 1
O4A O 0.3184(5) -0.0122(15) 0.0721(8) 0.199(6) Uani 0.50 1 d P A 2
O5A O 0.2094(17) 0.0151(17) -0.0192(3) 0.311(11) Uani 0.50 1 d P A 2
O6A O 0.1622(9) 0.0335(13) 0.0760(9) 0.214(7) Uani 0.50 1 d P A 2

loop_
_atom_site_aniso_label
_atom_site_aniso_U_11
_atom_site_aniso_U_22
_atom_site_aniso_U_33
_atom_site_aniso_U_23
_atom_site_aniso_U_13
_atom_site_aniso_U_12
O1 0.0285(7) 0.0367(8) 0.0387(8) -0.0096(6) 0.0021(6) -0.0042(6)
O2 0.0361(8) 0.0305(7) 0.0383(8) -0.0049(6) 0.0037(6) 0.0017(6)
N1 0.0299(8) 0.0283(9) 0.0334(9) -0.0043(7) 0.0034(7) 0.0007(7)
N2 0.0243(8) 0.0284(8) 0.0358(9) -0.0055(7) 0.0038(6) 0.0006(6)
N3 0.0257(8) 0.0264(8) 0.0266(8) 0.0002(6) 0.0046(6) 0.0008(6)
C1 0.0280(9) 0.0288(10) 0.0271(9) 0.0010(7) 0.0033(7) 0.0003(8)
C2 0.0278(9) 0.0276(9) 0.0244(9) 0.0015(7) 0.0021(7) -0.0017(8)
C3 0.0276(10) 0.0391(11) 0.0353(10) -0.0020(9) 0.0053(8) -0.0014(8)
C4 0.0332(10) 0.0417(12) 0.0381(11) -0.0021(9) 0.0117(8) 0.0043(9)
C5 0.0412(11) 0.0320(10) 0.0308(10) -0.0025(8) 0.0106(8) 0.0041(9)
C6 0.0344(10) 0.0272(10) 0.0267(9) -0.0010(8) 0.0041(8) -0.0011(8)
C7 0.0307(10) 0.0293(10) 0.0253(9) 0.0011(8) 0.0035(8) -0.0024(8)
C8 0.0353(11) 0.0375(11) 0.0383(11) -0.0068(9) 0.0010(9) -0.0083(9)
C9 0.0366(12) 0.0548(15) 0.0660(16) -0.0101(13) -0.0065(11) -0.0057(11)
C10 0.0250(10) 0.0359(11) 0.0314(10) -0.0093(8) 0.0042(8) -0.0011(8)
C11 0.0334(11) 0.0555(14) 0.0340(11) -0.0084(10) 0.0036(9) 0.0062(10)
C12 0.0281(11) 0.094(2) 0.0414(13) -0.0217(14) -0.0016(9) 0.0113(12)
C13 0.0363(13) 0.080(2) 0.0583(15) -0.0329(15) 0.0158(11) -0.0197(13)
C14 0.0446(13) 0.0470(14) 0.0619(15) -0.0205(12) 0.0235(12) -0.0148(11)
C15 0.0351(11) 0.0347(11) 0.0452(12) -0.0083(9) 0.0125(9) -0.0020(9)
Cl1 0.0414(3) 0.0352(3) 0.0378(3) 0.0008(2) 0.0050(2) -0.0026(2)
O3 0.0582(11) 0.0413(10) 0.0678(12) 0.0084(8) -0.0016(9) -0.0084(8)
O4 0.032(2) 0.052(2) 0.100(4) -0.029(3) 0.004(2) 0.0158(17)
O6 0.0292(16) 0.041(2) 0.058(2) 0.0009(18) -0.0054(15) -0.0093(14)
O5 0.138(5) 0.065(3) 0.0224(17) 0.0117(16) 0.006(2) -0.030(3)
O4A 0.063(4) 0.120(6) 0.402(16) 0.158(9) 0.009(6) 0.018(4)
O5A 0.71(3) 0.131(8) 0.052(4) 0.001(4) -0.040(9) -0.228(14)
O6A 0.192(9) 0.079(5) 0.45(2) 0.078(9) 0.258(13) 0.031(6)

loop_
_atom_type_symbol
_atom_type_description
_atom_type_scat_dispersion_real
_atom_type_scat_dispersion_imag
_atom_type_scat_source
C C 0.0033 0.0016 'International Tables Vol C Tables 4.2.6.8 and 6.1.1.4'
H H 0.0000 0.0000 'International Tables Vol C Tables 4.2.6.8 and 6.1.1.4'
N N 0.0061 0.0033 'International Tables Vol C Tables 4.2.6.8 and 6.1.1.4'
O O 0.0106 0.0060 'International Tables Vol C Tables 4.2.6.8 and 6.1.1.4'
Cl Cl 0.1484 0.1585 'International Tables Vol C Tables 4.2.6.8 and 6.1.1.4'

loop_
_geom_angle_atom_site_label_1
_geom_angle_atom_site_label_2
_geom_angle_atom_site_label_3
_geom_angle
C7 O1 C8 117.64(15)
N2 N1 C1 107.08(15)
N1 N2 N3 110.65(15)
N1 N2 C10 124.73(15)
N3 N2 C10 124.17(15)
N2 N3 C2 107.74(15)
N2 N3 C6 127.78(16)
C2 N3 C6 124.45(16)
N1 C1 C2 110.33(16)
N1 C1 C7 121.44(17)
C2 C1 C7 128.19(17)
N3 C2 C3 118.65(17)
N3 C2 C1 104.20(16)
C3 C2 C1 137.13(18)
C4 C3 C2 118.28(19)
C4 C3 H3 120.9
C2 C3 H3 120.9
C3 C4 C5 120.80(19)
C3 C4 H4 119.6
C5 C4 H4 119.6
C6 C5 C4 121.38(19)
C6 C5 H5 119.3
C4 C5 H5 119.3
C5 C6 N3 116.41(18)
C5 C6 H6 121.8
N3 C6 H6 121.8
O2 C7 O1 126.29(17)
O2 C7 C1 124.61(17)
O1 C7 C1 109.10(16)
O1 C8 C9 106.48(18)
O1 C8 H8A 110.4
C9 C8 H8A 110.4
O1 C8 H8B 110.4
C9 C8 H8B 110.4
H8A C8 H8B 108.6
C8 C9 H9A 109.5
C8 C9 H9B 109.5
H9A C9 H9B 109.5
C8 C9 H9C 109.5
H9A C9 H9C 109.5
H9B C9 H9C 109.5
C11 C10 C15 123.3(2)
C11 C10 N2 118.44(19)
C15 C10 N2 118.16(18)
C10 C11 C12 117.0(2)
C10 C11 H11 121.5
C12 C11 H11 121.5
C13 C12 C11 120.5(2)
C13 C12 H12 119.7
C11 C12 H12 119.7
C14 C13 C12 120.7(2)
C14 C13 H13 119.6
C12 C13 H13 119.6
C13 C14 C15 120.0(3)
C13 C14 H14 120.0
C15 C14 H14 120.0
C10 C15 C14 118.4(2)
C10 C15 H15 120.8
C14 C15 H15 120.8
O6A Cl1 O5A 109.5(10)
O6A Cl1 O4 119.9(4)
O5A Cl1 O4 54.6(9)
O6A Cl1 O5 45.0(8)
O5A Cl1 O5 149.9(5)
O4 Cl1 O5 118.0(4)
O6A Cl1 O4A 109.4(7)
O5A Cl1 O4A 104.1(11)
O4 Cl1 O4A 49.7(6)
O5 Cl1 O4A 77.3(6)
O6A Cl1 O3 123.7(4)
O5A Cl1 O3 104.0(3)
O4 Cl1 O3 116.4(2)
O5 Cl1 O3 104.6(2)
O4A Cl1 O3 104.3(3)
O6A Cl1 O6 62.5(8)
O5A Cl1 O6 58.0(10)
O4 Cl1 O6 107.1(2)
O5 Cl1 O6 106.1(3)
O4A Cl1 O6 150.2(5)
O3 Cl1 O6 103.35(17)

loop_
_geom_bond_atom_site_label_1
_geom_bond_atom_site_label_2
_geom_bond_distance
O1 C7 1.324(2)
O1 C8 1.461(2)
O2 C7 1.203(2)
N1 N2 1.323(2)
N1 C1 1.324(2)
N2 N3 1.364(2)
N2 C10 1.439(2)
N3 C2 1.365(2)
N3 C6 1.369(2)
C1 C2 1.414(3)
C1 C7 1.486(3)
C2 C3 1.400(3)
C3 C4 1.363(3)
C3 H3 0.9500
C4 C5 1.407(3)
C4 H4 0.9500
C5 C6 1.359(3)
C5 H5 0.9500
C6 H6 0.9500
C8 C9 1.488(3)
C8 H8A 0.9900
C8 H8B 0.9900
C9 H9A 0.9800
C9 H9B 0.9800
C9 H9C 0.9800
C10 C11 1.378(3)
C10 C15 1.382(3)
C11 C12 1.399(3)
C11 H11 0.9500
C12 C13 1.386(4)
C12 H12 0.9500
C13 C14 1.372(4)
C13 H13 0.9500
C14 C15 1.385(3)
C14 H14 0.9500
C15 H15 0.9500
Cl1 O6A 1.276(6)
Cl1 O5A 1.317(7)
Cl1 O4 1.369(4)
Cl1 O5 1.389(4)
Cl1 O4A 1.401(6)
Cl1 O3 1.4209(18)
Cl1 O6 1.471(3)

loop_
_geom_torsion_atom_site_label_1
_geom_torsion_atom_site_label_2
_geom_torsion_atom_site_label_3
_geom_torsion_atom_site_label_4
_geom_torsion
C1 N1 N2 N3 0.0(2)
C1 N1 N2 C10 172.52(18)
N1 N2 N3 C2 0.0(2)
C10 N2 N3 C2 -172.56(17)
N1 N2 N3 C6 -178.03(17)
C10 N2 N3 C6 9.4(3)
N2 N1 C1 C2 0.0(2)
N2 N1 C1 C7 -177.98(16)
N2 N3 C2 C3 -178.42(17)
C6 N3 C2 C3 -0.3(3)
N2 N3 C2 C1 0.00(19)
C6 N3 C2 C1 178.12(16)
N1 C1 C2 N3 0.0(2)
C7 C1 C2 N3 177.81(17)
N1 C1 C2 C3 178.0(2)
C7 C1 C2 C3 -4.2(4)
N3 C2 C3 C4 -1.2(3)
C1 C2 C3 C4 -178.9(2)
C2 C3 C4 C5 1.2(3)
C3 C4 C5 C6 0.3(3)
C4 C5 C6 N3 -1.8(3)
N2 N3 C6 C5 179.50(17)
C2 N3 C6 C5 1.8(3)
C8 O1 C7 O2 3.1(3)
C8 O1 C7 C1 -176.67(16)
N1 C1 C7 O2 -15.5(3)
C2 C1 C7 O2 166.90(19)
N1 C1 C7 O1 164.23(17)
C2 C1 C7 O1 -13.4(3)
C7 O1 C8 C9 167.57(19)
N1 N2 C10 C11 65.6(3)
N3 N2 C10 C11 -122.9(2)
N1 N2 C10 C15 -111.8(2)
N3 N2 C10 C15 59.7(2)
C15 C10 C11 C12 0.4(3)
N2 C10 C11 C12 -176.86(18)
C10 C11 C12 C13 -1.2(3)
C11 C12 C13 C14 0.9(4)
C12 C13 C14 C15 0.1(4)
C11 C10 C15 C14 0.6(3)
N2 C10 C15 C14 177.90(18)
C13 C14 C15 C10 -0.9(3)
